data_4066609
loop_
_publ_author_name
'Pa\<zick\'y, Marek'
'Loos, Annette'
'Ferreira, Maria Jo\~ao'
'Serra, Daniel'
'Vinokurov, Nikolai'
'Rominger, Frank'
'J\"akel, Christoph'
'Hashmi, A. Stephen K.'
'Limbach, Michael'

_publ_section_title
;
 Synthesis, Reactivity, and Electrochemical Studies of Gold(I) and
 Gold(III) Complexes Supported by N-Heterocyclic Carbenes and Their
 Application in Catalysis
;
_journal_coden_ASTM ORGND7
_journal_issue 20
_journal_name_full Organometallics
_journal_page_first 4448
_journal_page_last 4458
_journal_paper_doi 10.1021/om1005484
_journal_volume 29
_journal_year 2010
_chemical_formula_sum 'C13 H16 Au Cl N2'
_chemical_formula_weight 432.69
_chemical_name_common 'in manuscript 1b'
_space_group_IT_number 14
_symmetry_cell_setting monoclinic
_symmetry_space_group_name_Hall '-P 2yn'
_symmetry_space_group_name_H-M 'P 1 21/n 1'
_atom_sites_solution_hydrogens geom
_atom_sites_solution_primary direct
_atom_sites_solution_secondary difmap
_audit_creation_method SHELXL-97
_cell_angle_alpha 90.00
_cell_angle_beta 110.291(3)
_cell_angle_gamma 90.00
_cell_formula_units_Z 4
_cell_length_a 11.0773(16)
_cell_length_b 8.7542(12)
_cell_length_c 15.175(2)
_cell_measurement_reflns_used 5872
_cell_measurement_temperature 200(2)
_cell_measurement_theta_max 28.25
_cell_measurement_theta_min 2.73
_cell_volume 1380.2(3)
_computing_cell_refinement 'SMART, Bruker (2000)'
_computing_data_collection 'SMART, Bruker (2000)'
_computing_data_reduction 'XPREP, Bruker (2000)'
_computing_molecular_graphics 'SHELXTL, Bruker (2000)'
_computing_publication_material 'SHELXTL, Bruker (2000)'
_computing_structure_refinement 'SHELXL-97 (Sheldrick, 1997)'
_computing_structure_solution 'SHELXS-97 (Sheldrick, 1990)'
_diffrn_ambient_temperature 200(2)
_diffrn_measured_fraction_theta_full 0.999
_diffrn_measured_fraction_theta_max 0.999
_diffrn_measurement_device_type 'CCD area detector'
_diffrn_measurement_method 'omega scans'
_diffrn_radiation_monochromator graphite
_diffrn_radiation_source 'fine-focus sealed tube'
_diffrn_radiation_type MoK\a
_diffrn_radiation_wavelength 0.71073
_diffrn_reflns_av_R_equivalents 0.0283
_diffrn_reflns_av_sigmaI/netI 0.0247
_diffrn_reflns_limit_h_max 14
_diffrn_reflns_limit_h_min -14
_diffrn_reflns_limit_k_max 11
_diffrn_reflns_limit_k_min -11
_diffrn_reflns_limit_l_max 19
_diffrn_reflns_limit_l_min -20
_diffrn_reflns_number 14233
_diffrn_reflns_theta_full 28.34
_diffrn_reflns_theta_max 28.34
_diffrn_reflns_theta_min 1.99
_diffrn_standards_decay_% <1
_exptl_absorpt_coefficient_mu 10.832
_exptl_absorpt_correction_T_max 0.5626
_exptl_absorpt_correction_T_min 0.2603
_exptl_absorpt_correction_type multi-scan
_exptl_absorpt_process_details
;
Sheldrick, G. M. (2008). <i>SADABS</i>. University of G\"ottingen, Germany.
;
_exptl_crystal_colour colourless
_exptl_crystal_density_diffrn 2.082
_exptl_crystal_density_method 'not measured'
_exptl_crystal_description polyhedron
_exptl_crystal_F_000 816
_exptl_crystal_size_max 0.17
_exptl_crystal_size_mid 0.07
_exptl_crystal_size_min 0.06
_refine_diff_density_max 1.091
_refine_diff_density_min -0.956
_refine_diff_density_rms 0.115
_refine_ls_extinction_method none
_refine_ls_goodness_of_fit_ref 1.051
_refine_ls_hydrogen_treatment constr
_refine_ls_matrix_type full
_refine_ls_number_parameters 158
_refine_ls_number_reflns 3436
_refine_ls_number_restraints 0
_refine_ls_restrained_S_all 1.051
_refine_ls_R_factor_all 0.0293
_refine_ls_R_factor_gt 0.0256
_refine_ls_shift/su_max 0.005
_refine_ls_shift/su_mean 0.001
_refine_ls_structure_factor_coef Fsqd
_refine_ls_weighting_details 'calc w=1/[\s^2^(Fo^2^)+(0.0211P)^2^+2.9540P] where P=(Fo^2^+2Fc^2^)/3'
_refine_ls_weighting_scheme calc
_refine_ls_wR_factor_gt 0.0551
_refine_ls_wR_factor_ref 0.0566
_reflns_number_gt 3164
_reflns_number_total 3436
_reflns_threshold_expression >2sigma(I)
_cod_data_source_file om1005484_si_002.cif
_cod_data_source_block pa6
_cod_depositor_comments
;
The following automatic conversions were performed:

'_symmetry_cell_setting' value 'Monoclinic' changed to 'monoclinic'
according to /home/saulius/struct/CIF-dictionaries/cif_core.dic
dictionary named 'cif_core.dic' version 2.4.1 from 2010-06-29.

Automatic conversion script
Id: cif_fix_values 1715 2011-07-08 13:25:40Z adriana 

 Updated bibliographic information.

 Antanas Vaitkus,
 2021-09-21
;
_cod_original_cell_volume 1380.3(3)
_cod_original_sg_symbol_H-M P2(1)/n
_cod_database_code 4066609

loop_
_symmetry_equiv_pos_as_xyz
'x, y, z'
'-x+1/2, y+1/2, -z+1/2'
'-x, -y, -z'
'x-1/2, -y-1/2, z-1/2'

loop_
_atom_site_label
_atom_site_type_symbol
_atom_site_fract_x
_atom_site_fract_y
_atom_site_fract_z
_atom_site_U_iso_or_equiv
_atom_site_adp_type
_atom_site_occupancy
_atom_site_symmetry_multiplicity
_atom_site_calc_flag
_atom_site_refinement_flags
C11 C 0.2590(5) 0.6785(5) 1.1955(3) 0.0424(11) Uani 1 1 d .
H11A H 0.3516 0.6997 1.2213 0.064 Uiso 1 1 calc R
H11B H 0.2296 0.6431 1.2459 0.064 Uiso 1 1 calc R
H11C H 0.2126 0.7718 1.1676 0.064 Uiso 1 1 calc R
Au1 Au 0.373530(15) 0.013277(16) 1.056453(10) 0.02887(6) Uani 1 1 d .
Cl1 Cl 0.52832(10) -0.06263(12) 1.19366(7) 0.0358(2) Uani 1 1 d .
N1 N 0.1865(4) -0.0094(4) 0.8596(2) 0.0316(7) Uani 1 1 d .
N2 N 0.1709(3) 0.2071(4) 0.9203(2) 0.0280(7) Uani 1 1 d .
C1 C 0.2365(4) 0.0738(4) 0.9386(3) 0.0258(7) Uani 1 1 d .
C2 C 0.0918(4) 0.0714(5) 0.7929(3) 0.0359(9) Uani 1 1 d .
H2 H 0.0422 0.0373 0.7316 0.043 Uiso 1 1 calc R
C3 C 0.0828(4) 0.2067(5) 0.8303(3) 0.0358(9) Uani 1 1 d .
H3 H 0.0262 0.2876 0.8005 0.043 Uiso 1 1 calc R
C4 C 0.1901(4) 0.3289(4) 0.9877(3) 0.0257(7) Uani 1 1 d .
C5 C 0.2756(4) 0.4458(4) 0.9884(3) 0.0274(8) Uani 1 1 d .
C6 C 0.2964(4) 0.5587(5) 1.0569(3) 0.0298(8) Uani 1 1 d .
H6 H 0.3553 0.6389 1.0594 0.036 Uiso 1 1 calc R
C7 C 0.2334(4) 0.5568(5) 1.1213(3) 0.0308(8) Uani 1 1 d .
C8 C 0.1467(4) 0.4402(5) 1.1163(3) 0.0305(8) Uani 1 1 d .
H8 H 0.1017 0.4394 1.1594 0.037 Uiso 1 1 calc R
C9 C 0.1238(4) 0.3244(4) 1.0500(3) 0.0294(8) Uani 1 1 d .
C10 C 0.3405(4) 0.4501(5) 0.9161(3) 0.0378(9) Uani 1 1 d .
H10A H 0.3832 0.3521 0.9160 0.057 Uiso 1 1 calc R
H10B H 0.4045 0.5323 0.9315 0.057 Uiso 1 1 calc R
H10C H 0.2760 0.4686 0.8539 0.057 Uiso 1 1 calc R
C12 C 0.0310(5) 0.1989(5) 1.0479(3) 0.0430(11) Uani 1 1 d .
H12A H -0.0339 0.1918 0.9848 0.064 Uiso 1 1 calc R
H12B H -0.0114 0.2211 1.0935 0.064 Uiso 1 1 calc R
H12C H 0.0775 0.1018 1.0641 0.064 Uiso 1 1 calc R
C13 C 0.2297(5) -0.1616(5) 0.8467(3) 0.0393(10) Uani 1 1 d .
H13A H 0.3019 -0.1539 0.8237 0.059 Uiso 1 1 calc R
H13B H 0.1588 -0.2175 0.8009 0.059 Uiso 1 1 calc R
H13C H 0.2576 -0.2161 0.9069 0.059 Uiso 1 1 calc R

loop_
_atom_site_aniso_label
_atom_site_aniso_U_11
_atom_site_aniso_U_22
_atom_site_aniso_U_33
_atom_site_aniso_U_23
_atom_site_aniso_U_13
_atom_site_aniso_U_12
C11 0.053(3) 0.039(2) 0.038(2) -0.0130(19) 0.020(2) -0.008(2)
Au1 0.03391(9) 0.02392(8) 0.02718(9) -0.00016(5) 0.00855(6) -0.00052(6)
Cl1 0.0325(5) 0.0412(5) 0.0289(5) 0.0073(4) 0.0048(4) -0.0001(4)
N1 0.0399(19) 0.0303(17) 0.0261(16) -0.0057(13) 0.0135(15) -0.0089(14)
N2 0.0310(17) 0.0304(17) 0.0222(16) -0.0007(12) 0.0089(13) -0.0017(13)
C1 0.032(2) 0.0245(17) 0.0224(18) -0.0014(14) 0.0118(15) -0.0031(15)
C2 0.035(2) 0.047(2) 0.0242(19) -0.0038(17) 0.0087(17) -0.0074(18)
C3 0.033(2) 0.045(2) 0.024(2) 0.0025(17) 0.0041(17) 0.0024(18)
C4 0.0273(19) 0.0262(18) 0.0231(18) 0.0004(14) 0.0081(15) 0.0020(14)
C5 0.0275(19) 0.0307(19) 0.0253(18) 0.0014(15) 0.0110(15) 0.0008(15)
C6 0.032(2) 0.0283(19) 0.029(2) 0.0003(15) 0.0115(16) -0.0030(15)
C7 0.034(2) 0.0296(19) 0.0269(19) -0.0012(15) 0.0077(16) 0.0019(16)
C8 0.034(2) 0.036(2) 0.0253(19) 0.0018(16) 0.0147(16) 0.0010(16)
C9 0.033(2) 0.0292(19) 0.0263(19) 0.0031(15) 0.0105(16) -0.0015(15)
C10 0.041(2) 0.043(2) 0.036(2) -0.0058(18) 0.0215(19) -0.0070(19)
C12 0.049(3) 0.044(3) 0.041(3) -0.005(2) 0.023(2) -0.018(2)
C13 0.057(3) 0.028(2) 0.038(2) -0.0108(17) 0.024(2) -0.0087(19)

loop_
_atom_type_symbol
_atom_type_description
_atom_type_scat_dispersion_real
_atom_type_scat_dispersion_imag
_atom_type_scat_source
C C 0.0033 0.0016 'International Tables Vol C Tables 4.2.6.8 and 6.1.1.4'
H H 0.0000 0.0000 'International Tables Vol C Tables 4.2.6.8 and 6.1.1.4'
N N 0.0061 0.0033 'International Tables Vol C Tables 4.2.6.8 and 6.1.1.4'
Cl Cl 0.1484 0.1585 'International Tables Vol C Tables 4.2.6.8 and 6.1.1.4'
Au Au -2.0133 8.8022 'International Tables Vol C Tables 4.2.6.8 and 6.1.1.4'

loop_
_geom_angle_atom_site_label_1
_geom_angle_atom_site_label_2
_geom_angle_atom_site_label_3
_geom_angle
C1 Au1 Cl1 178.25(11)
C1 N1 C2 110.5(3)
C1 N1 C13 124.3(4)
C2 N1 C13 125.2(4)
C1 N2 C3 110.3(3)
C1 N2 C4 123.9(3)
C3 N2 C4 125.8(3)
N1 C1 N2 105.0(3)
N1 C1 Au1 127.6(3)
N2 C1 Au1 127.3(3)
C3 C2 N1 107.1(4)
C2 C3 N2 107.0(4)
C9 C4 C5 122.4(3)
C9 C4 N2 118.8(3)
C5 C4 N2 118.8(3)
C4 C5 C6 117.6(3)
C4 C5 C10 120.5(4)
C6 C5 C10 121.9(4)
C7 C6 C5 121.6(4)
C6 C7 C8 118.7(4)
C6 C7 C11 120.7(4)
C8 C7 C11 120.7(4)
C7 C8 C9 121.7(4)
C4 C9 C8 117.9(4)
C4 C9 C12 122.0(4)
C8 C9 C12 120.1(4)

loop_
_geom_bond_atom_site_label_1
_geom_bond_atom_site_label_2
_geom_bond_distance
C11 C7 1.503(5)
Au1 C1 1.975(4)
Au1 Cl1 2.2892(10)
N1 C1 1.346(5)
N1 C2 1.374(6)
N1 C13 1.452(5)
N2 C1 1.351(5)
N2 C3 1.376(5)
N2 C4 1.441(5)
C2 C3 1.332(6)
C4 C9 1.384(5)
C4 C5 1.392(5)
C5 C6 1.394(5)
C5 C10 1.506(5)
C6 C7 1.384(6)
C7 C8 1.386(6)
C8 C9 1.388(5)
C9 C12 1.498(6)

loop_
_geom_torsion_atom_site_label_1
_geom_torsion_atom_site_label_2
_geom_torsion_atom_site_label_3
_geom_torsion_atom_site_label_4
_geom_torsion
C2 N1 C1 N2 0.5(4)
C13 N1 C1 N2 178.9(4)
C2 N1 C1 Au1 179.4(3)
C13 N1 C1 Au1 -2.1(6)
C3 N2 C1 N1 -1.0(4)
C4 N2 C1 N1 177.5(3)
C3 N2 C1 Au1 -179.9(3)
C4 N2 C1 Au1 -1.4(5)
Cl1 Au1 C1 N1 -63(4)
Cl1 Au1 C1 N2 115(4)
C1 N1 C2 C3 0.2(5)
C13 N1 C2 C3 -178.2(4)
N1 C2 C3 N2 -0.8(5)
C1 N2 C3 C2 1.1(5)
C4 N2 C3 C2 -177.3(4)
C1 N2 C4 C9 -85.5(5)
C3 N2 C4 C9 92.8(5)
C1 N2 C4 C5 93.8(5)
C3 N2 C4 C5 -87.9(5)
C9 C4 C5 C6 1.9(6)
N2 C4 C5 C6 -177.3(3)
C9 C4 C5 C10 -176.9(4)
N2 C4 C5 C10 3.8(6)
C4 C5 C6 C7 -0.9(6)
C10 C5 C6 C7 177.9(4)
C5 C6 C7 C8 -0.7(6)
C5 C6 C7 C11 179.0(4)
C6 C7 C8 C9 1.4(6)
C11 C7 C8 C9 -178.3(4)
C5 C4 C9 C8 -1.3(6)
N2 C4 C9 C8 178.0(3)
C5 C4 C9 C12 179.3(4)
N2 C4 C9 C12 -1.4(6)
C7 C8 C9 C4 -0.4(6)
C7 C8 C9 C12 179.0(4)
